data_8106700
loop_
_publ_author_name
'Zhao, Ji-Xing'
'Zhao, Li'
'Wang, Fei'
'An, Qin-Qin'
'Li, Peng-Peng'

_publ_section_title
;
 Crystal structure of bis(\m3-methanolato-\k3
 O:O:O)-bis(\m2-methanolato-\k2
 O:O)-dimethanol-bis{6,6&#x2032;-(1,3-dihydroxyl-2-acetylpropane-1,3-diyl)bis(2-chloro-4-bromophenolato)}tetramanganese(III)
 C40H40Br4Cl4Mn4O16
;
_journal_issue 6
_journal_name_full 'Zeitschrift f\"ur Kristallographie - New Crystal Structures'
_journal_page_first 851
_journal_page_last 853
_journal_paper_doi 10.1515/ncrs-2017-0002
_journal_volume 232
_journal_year 2017
_chemical_formula_moiety 'C40 H40 Br4 Cl4 Mn4 O16'
_chemical_formula_sum 'C40 H40 Br4 Cl4 Mn4 O16'
_chemical_formula_weight 1457.92
_space_group_crystal_system triclinic
_space_group_IT_number 2
_space_group_name_Hall '-P 1'
_space_group_name_H-M_alt 'P -1'
_atom_sites_solution_hydrogens mixed
_atom_sites_solution_primary direct
_cell_angle_alpha 70.650(13)
_cell_angle_beta 75.462(10)
_cell_angle_gamma 81.085(10)
_cell_formula_units_Z 1
_cell_length_a 9.3724(9)
_cell_length_b 11.7867(16)
_cell_length_c 12.3994(18)
_cell_measurement_reflns_used 1251
_cell_measurement_temperature 294.06(10)
_cell_measurement_theta_max 23.4460
_cell_measurement_theta_min 3.6740
_cell_volume 1247.1(3)
_computing_cell_refinement
;
CrysAlisPro, Agilent Technologies,
Version 1.171.37.35 (release 13-08-2014 CrysAlis171 .NET)
(compiled Aug 13 2014,18:06:01)
;
_computing_data_collection
;
CrysAlisPro, Agilent Technologies,
Version 1.171.37.35 (release 13-08-2014 CrysAlis171 .NET)
(compiled Aug 13 2014,18:06:01)
;
_computing_data_reduction
;
CrysAlisPro, Agilent Technologies,
Version 1.171.37.35 (release 13-08-2014 CrysAlis171 .NET)
(compiled Aug 13 2014,18:06:01)
;
_computing_molecular_graphics 'Olex2 (Dolomanov et al., 2009)'
_computing_publication_material 'Olex2 (Dolomanov et al., 2009)'
_computing_structure_refinement 'ShelXL (Sheldrick, 2015)'
_computing_structure_solution 'ShelXS (Sheldrick, 2008)'
_diffrn_ambient_environment air
_diffrn_ambient_temperature 294.06(10)
_diffrn_detector 'CCD plate'
_diffrn_detector_area_resol_mean 16.0733
_diffrn_detector_type Eos
_diffrn_measured_fraction_theta_full 0.996
_diffrn_measured_fraction_theta_max 0.996
_diffrn_measurement_details
;
#__ type_ start__ end____ width___ exp.time_
  1 omega    2.00   47.00   1.5000   10.0000
omega____ theta____ kappa____ phi______ frames
    -      -17.1479   57.0000   90.0000 30

#__ type_ start__ end____ width___ exp.time_
  2 omega   38.00   89.00   1.5000   10.0000
omega____ theta____ kappa____ phi______ frames
    -       20.5854   57.0000  -30.0000 34

#__ type_ start__ end____ width___ exp.time_
  3 omega   -7.00   24.50   1.5000   10.0000
omega____ theta____ kappa____ phi______ frames
    -       20.5854   77.0000 -180.0000 21

#__ type_ start__ end____ width___ exp.time_
  4 omega  -48.00   30.00   1.5000   10.0000
omega____ theta____ kappa____ phi______ frames
    -       20.5854  -57.0000 -180.0000 52

#__ type_ start__ end____ width___ exp.time_
  5 omega  -19.00   62.00   1.5000   10.0000
omega____ theta____ kappa____ phi______ frames
    -       20.5854  -99.0000  -90.0000 54

#__ type_ start__ end____ width___ exp.time_
  6 omega  -18.00   63.00   1.5000   10.0000
omega____ theta____ kappa____ phi______ frames
    -       20.5854  -99.0000   60.0000 54
;
_diffrn_measurement_device 'four-circle diffractometer'
_diffrn_measurement_device_type 'SuperNova, Dual, Cu at zero, Eos'
_diffrn_measurement_method '\w scans'
_diffrn_orient_matrix_UB_11 -0.0178236000
_diffrn_orient_matrix_UB_12 0.0342619000
_diffrn_orient_matrix_UB_13 0.0397180000
_diffrn_orient_matrix_UB_21 0.0571213000
_diffrn_orient_matrix_UB_22 -0.0336984000
_diffrn_orient_matrix_UB_23 0.0282483000
_diffrn_orient_matrix_UB_31 0.0506955000
_diffrn_orient_matrix_UB_32 0.0422355000
_diffrn_orient_matrix_UB_33 -0.0384350000
_diffrn_radiation_monochromator mirror
_diffrn_radiation_probe x-ray
_diffrn_radiation_type MoK\a
_diffrn_radiation_wavelength 0.71073
_diffrn_reflns_av_R_equivalents 0.0516
_diffrn_reflns_av_unetI/netI 0.1143
_diffrn_reflns_Laue_measured_fraction_full 0.996
_diffrn_reflns_Laue_measured_fraction_max 0.996
_diffrn_reflns_limit_h_max 11
_diffrn_reflns_limit_h_min -10
_diffrn_reflns_limit_k_max 14
_diffrn_reflns_limit_k_min -14
_diffrn_reflns_limit_l_max 14
_diffrn_reflns_limit_l_min -15
_diffrn_reflns_number 8276
_diffrn_reflns_point_group_measured_fraction_full 0.996
_diffrn_reflns_point_group_measured_fraction_max 0.996
_diffrn_reflns_theta_full 25.242
_diffrn_reflns_theta_max 26.021
_diffrn_reflns_theta_min 3.464
_diffrn_source 'SuperNova (Mo) X-ray Source'
_exptl_absorpt_coefficient_mu 4.474
_exptl_absorpt_correction_T_max 1.00000
_exptl_absorpt_correction_T_min 0.89097
_exptl_absorpt_correction_type multi-scan
_exptl_absorpt_process_details
;
CrysAlisPro, Agilent Technologies,
Version 1.171.37.35 (release 13-08-2014 CrysAlis171 .NET)
(compiled Aug 13 2014,18:06:01)
Empirical absorption correction using spherical harmonics,
 implemented in SCALE3 ABSPACK scaling algorithm.
;
_exptl_crystal_colour 'clear dark brown'
_exptl_crystal_colour_lustre clear
_exptl_crystal_colour_modifier dark
_exptl_crystal_colour_primary brown
_exptl_crystal_density_diffrn 1.941
_exptl_crystal_description block
_exptl_crystal_F_000 716
_exptl_crystal_size_max 0.2
_exptl_crystal_size_mid 0.15
_exptl_crystal_size_min 0.14
_refine_diff_density_max 0.750
_refine_diff_density_min -0.544
_refine_diff_density_rms 0.118
_refine_ls_extinction_coef .
_refine_ls_extinction_method none
_refine_ls_goodness_of_fit_ref 1.025
_refine_ls_hydrogen_treatment mixed
_refine_ls_matrix_type full
_refine_ls_number_parameters 314
_refine_ls_number_reflns 4908
_refine_ls_number_restraints 3
_refine_ls_restrained_S_all 1.025
_refine_ls_R_factor_all 0.1218
_refine_ls_R_factor_gt 0.0618
_refine_ls_shift/su_max 0.001
_refine_ls_shift/su_mean 0.000
_refine_ls_structure_factor_coef Fsqd
_refine_ls_weighting_details 'w=1/[\s^2^(Fo^2^)+(0.0256P)^2^] where P=(Fo^2^+2Fc^2^)/3'
_refine_ls_weighting_scheme calc
_refine_ls_wR_factor_gt 0.0942
_refine_ls_wR_factor_ref 0.1201
_reflns_Friedel_coverage 0.000
_reflns_Friedel_fraction_full .
_reflns_Friedel_fraction_max .
_reflns_number_gt 2854
_reflns_number_total 4908
_reflns_threshold_expression 'I > 2\s(I)'
_cod_data_source_file suppl_ncrs-2017-0002_suppl.cif
_cod_data_source_block 1
_cod_database_code 8106700
_shelx_space_group_comment
;
The symmetry employed for this shelxl refinement is uniquely defined
by the following loop, which should always be used as a source of
symmetry information in preference to the above space-group names.
They are only intended as comments.
;
_reflns_odcompleteness_completeness 99.61
_reflns_odcompleteness_iscentric 1
_reflns_odcompleteness_theta 26.32
_olex2_refinement_description
;
1. Fixed Uiso
 At 1.2 times of:
  All C(H) groups
 At 1.5 times of:
  All C(H,H,H) groups, All O(H) groups
2. Restrained distances
 O6-H6
 0.85 with sigma of 0.01
 C18-H6
 1.902009 with sigma of 0.02
 Mn1-H6
 2.748281 with sigma of 0.02
3.a Ternary CH refined with riding coordinates:
 C7(H7), C10(H10), C11(H11)
3.b Aromatic/amide H refined with riding coordinates:
 C3(H3), C5(H5), C15(H15), C17(H17)
3.c Idealised Me refined as rotating group:
 C8(H8A,H8B,H8C), C18(H18A,H18B,H18C), C19(H19A,H19B,H19C), C20(H20A,H20B,H20C)
;
_shelx_shelxl_version_number 2014/7
_olex2_date_sample_data_collection 2015-12-01
_olex2_submission_special_instructions 'No special instructions were received'

loop_
_space_group_symop_operation_xyz
'x, y, z'
'-x, -y, -z'

loop_
_atom_site_label
_atom_site_type_symbol
_atom_site_fract_x
_atom_site_fract_y
_atom_site_fract_z
_atom_site_U_iso_or_equiv
_atom_site_adp_type
_atom_site_occupancy
_atom_site_site_symmetry_order
_atom_site_calc_flag
_atom_site_refinement_flags_posn
_atom_site_refinement_flags_adp
_atom_site_refinement_flags_occupancy
_atom_site_disorder_assembly
_atom_site_disorder_group
Br1 Br 0.42881(8) 1.27872(7) 0.81835(7) 0.0538(3) Uani 1 1 d . . . . .
Br2 Br 0.55329(9) 1.24957(8) 0.19518(8) 0.0685(3) Uani 1 1 d . . . . .
Mn1 Mn 0.85603(10) 1.20494(9) 0.53396(9) 0.0312(3) Uani 1 1 d D . . . .
Mn2 Mn 0.86696(10) 0.98154(9) 0.44563(9) 0.0301(3) Uani 1 1 d . . . . .
Cl1 Cl 0.7659(2) 1.5527(2) 0.9289(2) 0.0784(7) Uani 1 1 d . . . . .
Cl2 Cl 0.7381(2) 0.9678(2) -0.09658(18) 0.0697(7) Uani 1 1 d . . . . .
O1 O 0.7084(4) 1.2578(4) 0.6439(4) 0.0417(12) Uani 1 1 d . . . . .
O2 O 0.9641(4) 1.3339(4) 0.5031(4) 0.0343(11) Uani 1 1 d . . . . .
O3 O 0.7287(4) 0.8326(4) 0.4843(4) 0.0394(12) Uani 1 1 d . . . . .
O4 O 1.0054(4) 0.9122(4) 0.3442(3) 0.0299(11) Uani 1 1 d . . . . .
O5 O 0.7696(4) 1.0767(4) 0.3257(4) 0.0398(12) Uani 1 1 d . . . . .
O6 O 0.7561(6) 1.2907(4) 0.3792(5) 0.0511(14) Uani 1 1 d D . . . .
H6 H 0.738(7) 1.2450(16) 0.344(4) 0.077 Uiso 1 1 d DR . . . .
O7 O 1.0173(4) 1.1186(4) 0.4354(3) 0.0294(11) Uani 1 1 d . . . . .
O8 O 0.7518(4) 1.0642(4) 0.5523(4) 0.0283(10) Uani 1 1 d . . . . .
C1 C 0.7250(7) 1.3254(6) 0.7047(6) 0.0321(16) Uani 1 1 d . . . . .
C2 C 0.6095(7) 1.3511(6) 0.7892(6) 0.0404(19) Uani 1 1 d . . . . .
C3 C 0.6167(8) 1.4206(6) 0.8581(7) 0.049(2) Uani 1 1 d . . . . .
H3 H 0.5349 1.4355 0.9136 0.059 Uiso 1 1 calc R . . . .
C4 C 0.7503(8) 1.4672(7) 0.8414(7) 0.049(2) Uani 1 1 d . . . . .
C5 C 0.8681(7) 1.4468(6) 0.7574(6) 0.0426(19) Uani 1 1 d . . . . .
H5 H 0.9563 1.4803 0.7459 0.051 Uiso 1 1 calc R . . . .
C6 C 0.8588(7) 1.3776(6) 0.6894(6) 0.0370(18) Uani 1 1 d . . . . .
C7 C 0.9965(7) 1.3581(6) 0.5987(6) 0.0374(18) Uani 1 1 d . . . . .
H7 H 1.0442 1.4341 0.5664 0.045 Uiso 1 1 calc R . . . .
C8 C 0.6590(7) 0.6457(6) 0.4955(7) 0.055(2) Uani 1 1 d . . . . .
H8A H 0.5913 0.6557 0.5646 0.082 Uiso 1 1 calc GR . . . .
H8B H 0.7180 0.5707 0.5155 0.082 Uiso 1 1 calc GR . . . .
H8C H 0.6044 0.6453 0.4396 0.082 Uiso 1 1 calc GR . . . .
C9 C 0.7567(7) 0.7470(6) 0.4438(6) 0.0336(17) Uani 1 1 d . . . . .
C10 C 0.8877(6) 0.7405(5) 0.3468(6) 0.0299(16) Uani 1 1 d . . . . .
H10 H 0.8542 0.7107 0.2930 0.036 Uiso 1 1 calc R . . . .
C11 C 0.9523(7) 0.8610(6) 0.2745(6) 0.0335(17) Uani 1 1 d . . . . .
H11 H 1.0396 0.8420 0.2188 0.040 Uiso 1 1 calc R . . . .
C12 C 0.8504(6) 0.9478(6) 0.2007(6) 0.0338(17) Uani 1 1 d . . . . .
C13 C 0.7663(7) 1.0469(6) 0.2319(6) 0.0365(17) Uani 1 1 d . . . . .
C14 C 0.6728(7) 1.1162(6) 0.1570(6) 0.0427(19) Uani 1 1 d . . . . .
C15 C 0.6630(7) 1.0927(7) 0.0578(6) 0.049(2) Uani 1 1 d . . . . .
H15 H 0.5993 1.1406 0.0109 0.059 Uiso 1 1 calc R . . . .
C16 C 0.7487(7) 0.9975(7) 0.0292(6) 0.0408(18) Uani 1 1 d . . . . .
C17 C 0.8404(7) 0.9273(7) 0.0988(6) 0.0399(18) Uani 1 1 d . . . . .
H17 H 0.8984 0.8634 0.0775 0.048 Uiso 1 1 calc R . . . .
C18 C 0.7433(10) 1.4116(7) 0.3092(8) 0.085(3) Uani 1 1 d D . . . .
H18A H 0.8115 1.4217 0.2351 0.128 Uiso 1 1 calc GR . . . .
H18B H 0.7654 1.4631 0.3478 0.128 Uiso 1 1 calc GR . . . .
H18C H 0.6443 1.4325 0.2968 0.128 Uiso 1 1 calc GR . . . .
C19 C 1.0964(7) 1.1858(6) 0.3207(6) 0.0445(19) Uani 1 1 d . . . . .
H19A H 1.1837 1.1381 0.2964 0.067 Uiso 1 1 calc GR . . . .
H19B H 1.1239 1.2593 0.3244 0.067 Uiso 1 1 calc GR . . . .
H19C H 1.0339 1.2043 0.2656 0.067 Uiso 1 1 calc GR . . . .
C20 C 0.5987(7) 1.0561(7) 0.5973(7) 0.056(2) Uani 1 1 d . . . . .
H20A H 0.5469 1.0924 0.5350 0.084 Uiso 1 1 calc GR . . . .
H20B H 0.5664 1.0974 0.6552 0.084 Uiso 1 1 calc GR . . . .
H20C H 0.5786 0.9728 0.6324 0.084 Uiso 1 1 calc GR . . . .

loop_
_atom_site_aniso_label
_atom_site_aniso_U_11
_atom_site_aniso_U_22
_atom_site_aniso_U_33
_atom_site_aniso_U_23
_atom_site_aniso_U_13
_atom_site_aniso_U_12
Br1 0.0363(4) 0.0661(6) 0.0583(6) -0.0219(5) -0.0047(4) -0.0040(4)
Br2 0.0741(6) 0.0655(6) 0.0707(7) -0.0230(5) -0.0411(5) 0.0277(5)
Mn1 0.0280(5) 0.0331(6) 0.0345(6) -0.0139(5) -0.0082(4) 0.0021(4)
Mn2 0.0285(5) 0.0335(6) 0.0312(6) -0.0130(5) -0.0111(4) 0.0040(4)
Cl1 0.0768(15) 0.0975(18) 0.0833(18) -0.0658(16) -0.0012(13) -0.0131(13)
Cl2 0.0854(15) 0.0980(18) 0.0373(12) -0.0233(13) -0.0244(11) -0.0165(13)
O1 0.030(2) 0.055(3) 0.048(3) -0.030(3) -0.007(2) 0.003(2)
O2 0.034(2) 0.035(3) 0.034(3) -0.013(2) -0.006(2) -0.001(2)
O3 0.031(3) 0.046(3) 0.044(3) -0.019(3) -0.005(2) -0.005(2)
O4 0.030(2) 0.038(3) 0.025(3) -0.013(2) -0.0072(19) -0.002(2)
O5 0.044(3) 0.046(3) 0.035(3) -0.018(3) -0.020(2) 0.014(2)
O6 0.075(3) 0.031(3) 0.053(4) -0.010(3) -0.035(3) 0.011(3)
O7 0.030(2) 0.031(3) 0.025(3) -0.008(2) -0.0037(19) 0.0001(19)
O8 0.025(2) 0.031(3) 0.032(3) -0.016(2) -0.0069(19) 0.0043(19)
C1 0.032(4) 0.030(4) 0.037(4) -0.015(4) -0.009(3) 0.004(3)
C2 0.032(4) 0.038(4) 0.045(5) -0.012(4) -0.003(3) 0.005(3)
C3 0.041(4) 0.045(5) 0.053(5) -0.022(4) 0.006(4) 0.009(4)
C4 0.045(5) 0.049(5) 0.062(6) -0.030(5) -0.005(4) -0.006(4)
C5 0.040(4) 0.045(5) 0.047(5) -0.023(4) -0.003(4) -0.005(4)
C6 0.042(4) 0.030(4) 0.035(4) -0.013(4) -0.003(3) 0.004(3)
C7 0.035(4) 0.034(4) 0.045(5) -0.013(4) -0.009(3) -0.004(3)
C8 0.048(5) 0.048(5) 0.066(6) -0.021(5) -0.001(4) -0.010(4)
C9 0.033(4) 0.035(4) 0.035(4) -0.010(4) -0.011(3) -0.002(3)
C10 0.027(3) 0.036(4) 0.032(4) -0.014(4) -0.007(3) -0.006(3)
C11 0.034(4) 0.043(4) 0.030(4) -0.021(4) -0.008(3) 0.003(3)
C12 0.026(3) 0.043(4) 0.031(4) -0.006(4) -0.007(3) -0.010(3)
C13 0.042(4) 0.041(4) 0.028(4) -0.010(4) -0.015(3) 0.004(3)
C14 0.041(4) 0.044(5) 0.043(5) -0.010(4) -0.015(3) 0.001(3)
C15 0.048(5) 0.063(6) 0.041(5) -0.004(5) -0.028(4) -0.012(4)
C16 0.038(4) 0.055(5) 0.031(4) -0.011(4) -0.010(3) -0.008(4)
C17 0.036(4) 0.053(5) 0.036(4) -0.020(4) -0.008(3) -0.004(4)
C18 0.103(7) 0.066(7) 0.094(8) -0.011(6) -0.053(6) -0.006(6)
C19 0.045(4) 0.051(5) 0.034(4) -0.013(4) -0.003(3) -0.004(4)
C20 0.031(4) 0.074(6) 0.075(6) -0.050(5) 0.003(4) 0.000(4)

loop_
_atom_type_symbol
_atom_type_description
_atom_type_scat_dispersion_real
_atom_type_scat_dispersion_imag
_atom_type_scat_source
C C 0.0033 0.0016 'International Tables Vol C Tables 4.2.6.8 and 6.1.1.4'
H H 0.0000 0.0000 'International Tables Vol C Tables 4.2.6.8 and 6.1.1.4'
Br Br -0.2901 2.4595 'International Tables Vol C Tables 4.2.6.8 and 6.1.1.4'
Cl Cl 0.1484 0.1585 'International Tables Vol C Tables 4.2.6.8 and 6.1.1.4'
Mn Mn 0.3368 0.7283 'International Tables Vol C Tables 4.2.6.8 and 6.1.1.4'
O O 0.0106 0.0060 'International Tables Vol C Tables 4.2.6.8 and 6.1.1.4'

loop_
_geom_angle_atom_site_label_1
_geom_angle_atom_site_label_2
_geom_angle_atom_site_label_3
_geom_angle
_geom_angle_site_symmetry_1
_geom_angle_site_symmetry_3
Mn2 Mn1 Mn2 62.54(4) 2_776 .
O1 Mn1 Mn2 133.38(15) . 2_776
O1 Mn1 Mn2 128.84(15) . .
O1 Mn1 O4 97.84(18) . 2_776
O1 Mn1 O6 98.2(2) . .
O1 Mn1 O7 170.10(19) . .
O1 Mn1 O8 93.50(18) . .
O2 Mn1 Mn2 139.12(13) . .
O2 Mn1 Mn2 93.21(13) . 2_776
O2 Mn1 O1 91.9(2) . .
O2 Mn1 O4 91.07(17) . 2_776
O2 Mn1 O6 93.27(19) . .
O2 Mn1 O7 94.49(17) . .
O2 Mn1 O8 174.30(18) . .
O4 Mn1 Mn2 86.52(12) 2_776 .
O4 Mn1 Mn2 35.80(11) 2_776 2_776
O6 Mn1 Mn2 79.61(13) . .
O6 Mn1 Mn2 127.65(14) . 2_776
O6 Mn1 O4 163.22(17) . 2_776
O7 Mn1 Mn2 45.66(12) . .
O7 Mn1 Mn2 38.73(12) . 2_776
O7 Mn1 O4 74.54(16) . 2_776
O7 Mn1 O6 88.96(18) . .
O8 Mn1 Mn2 35.37(11) . .
O8 Mn1 Mn2 84.31(11) . 2_776
O8 Mn1 O4 89.90(16) . 2_776
O8 Mn1 O6 84.25(18) . .
O8 Mn1 O7 80.36(16) . .
Mn1 Mn2 Mn1 117.46(4) 2_776 .
O3 Mn2 Mn1 136.92(12) . .
O3 Mn2 Mn1 89.29(12) . 2_776
O3 Mn2 O7 170.50(17) . .
O4 Mn2 Mn1 44.19(13) . 2_776
O4 Mn2 Mn1 134.73(13) . .
O4 Mn2 O3 88.19(18) . .
O4 Mn2 O5 92.45(19) . .
O4 Mn2 O7 84.26(17) . 2_776
O4 Mn2 O7 94.27(16) . .
O4 Mn2 O8 170.51(18) . .
O5 Mn2 Mn1 136.62(14) . 2_776
O5 Mn2 Mn1 90.71(15) . .
O5 Mn2 O3 90.83(19) . .
O5 Mn2 O7 98.22(18) . .
O5 Mn2 O7 176.17(17) . 2_776
O5 Mn2 O8 91.61(18) . .
O7 Mn2 Mn1 40.70(10) . .
O7 Mn2 Mn1 86.11(10) . 2_776
O7 Mn2 Mn1 90.21(13) 2_776 .
O7 Mn2 Mn1 40.08(11) 2_776 2_776
O7 Mn2 O3 91.02(17) 2_776 .
O7 Mn2 O7 80.12(17) 2_776 .
O8 Mn2 Mn1 130.94(13) . 2_776
O8 Mn2 Mn1 36.60(12) . .
O8 Mn2 O3 100.33(17) . .
O8 Mn2 O7 91.35(17) . 2_776
O8 Mn2 O7 76.66(16) . .
C1 O1 Mn1 126.4(4) . .
C7 O2 Mn1 118.3(4) . .
C9 O3 Mn2 127.4(4) . .
Mn2 O4 Mn1 100.01(18) . 2_776
C11 O4 Mn1 118.7(4) . 2_776
C11 O4 Mn2 117.9(4) . .
C13 O5 Mn2 124.6(4) . .
Mn1 O6 H6 118.1(15) . .
C18 O6 Mn1 131.4(5) . .
C18 O6 H6 109.1(16) . .
Mn1 O7 Mn2 93.64(15) . .
Mn2 O7 Mn1 101.19(18) 2_776 .
Mn2 O7 Mn2 99.89(17) 2_776 .
C19 O7 Mn1 120.5(4) . .
C19 O7 Mn2 118.9(4) . 2_776
C19 O7 Mn2 118.1(4) . .
Mn2 O8 Mn1 108.03(18) . .
C20 O8 Mn1 123.6(4) . .
C20 O8 Mn2 123.8(4) . .
O1 C1 C2 120.7(6) . .
O1 C1 C6 124.0(6) . .
C2 C1 C6 115.3(7) . .
C1 C2 Br1 117.4(6) . .
C1 C2 C3 124.9(7) . .
C3 C2 Br1 117.6(5) . .
C2 C3 H3 121.2 . .
C2 C3 C4 117.5(6) . .
C4 C3 H3 121.2 . .
C3 C4 Cl1 119.1(6) . .
C5 C4 Cl1 120.6(6) . .
C5 C4 C3 120.3(7) . .
C4 C5 H5 119.3 . .
C4 C5 C6 121.4(7) . .
C6 C5 H5 119.3 . .
C1 C6 C7 121.5(6) . .
C5 C6 C1 120.6(6) . .
C5 C6 C7 117.9(6) . .
O2 C7 C6 113.3(5) . .
O2 C7 H7 106.5 . .
O2 C7 C10 110.5(5) . 2_776
C6 C7 H7 106.5 . .
C6 C7 C10 113.0(5) . 2_776
C10 C7 H7 106.5 2_776 .
H8A C8 H8B 109.5 . .
H8A C8 H8C 109.5 . .
H8B C8 H8C 109.5 . .
C9 C8 H8A 109.5 . .
C9 C8 H8B 109.5 . .
C9 C8 H8C 109.5 . .
O3 C9 C8 118.6(6) . .
O3 C9 C10 122.3(6) . .
C8 C9 C10 119.1(6) . .
C7 C10 H10 106.8 2_776 .
C9 C10 C7 107.4(5) . 2_776
C9 C10 H10 106.8 . .
C9 C10 C11 115.1(5) . .
C11 C10 C7 113.3(5) . 2_776
C11 C10 H10 106.8 . .
O4 C11 C10 111.6(5) . .
O4 C11 H11 105.7 . .
O4 C11 C12 113.8(5) . .
C10 C11 H11 105.7 . .
C12 C11 C10 113.3(5) . .
C12 C11 H11 105.7 . .
C13 C12 C11 122.7(6) . .
C17 C12 C11 117.9(6) . .
C17 C12 C13 119.4(7) . .
O5 C13 C12 124.6(6) . .
O5 C13 C14 119.5(6) . .
C14 C13 C12 116.0(7) . .
C13 C14 Br2 118.3(6) . .
C15 C14 Br2 118.3(6) . .
C15 C14 C13 123.5(7) . .
C14 C15 H15 120.6 . .
C16 C15 C14 118.7(7) . .
C16 C15 H15 120.6 . .
C15 C16 Cl2 119.1(6) . .
C17 C16 Cl2 120.7(6) . .
C17 C16 C15 120.2(7) . .
C12 C17 H17 118.9 . .
C16 C17 C12 122.2(7) . .
C16 C17 H17 118.9 . .
O6 C18 H18A 109.5 . .
O6 C18 H18B 109.5 . .
O6 C18 H18C 109.5 . .
H18A C18 H18B 109.5 . .
H18A C18 H18C 109.5 . .
H18B C18 H18C 109.5 . .
O7 C19 H19A 109.5 . .
O7 C19 H19B 109.5 . .
O7 C19 H19C 109.5 . .
H19A C19 H19B 109.5 . .
H19A C19 H19C 109.5 . .
H19B C19 H19C 109.5 . .
O8 C20 H20A 109.5 . .
O8 C20 H20B 109.5 . .
O8 C20 H20C 109.5 . .
H20A C20 H20B 109.5 . .
H20A C20 H20C 109.5 . .
H20B C20 H20C 109.5 . .

loop_
_geom_bond_atom_site_label_1
_geom_bond_atom_site_label_2
_geom_bond_distance
_geom_bond_site_symmetry_2
Br1 C2 1.914(7) .
Br2 C14 1.906(7) .
Mn1 Mn2 3.1488(15) .
Mn1 Mn2 3.1350(13) 2_776
Mn1 O1 1.874(4) .
Mn1 O2 1.839(4) .
Mn1 O4 2.219(4) 2_776
Mn1 O6 2.214(5) .
Mn1 O7 2.057(4) .
Mn1 O8 1.974(4) .
Mn2 Mn1 3.1350(13) 2_776
Mn2 O3 2.196(4) .
Mn2 O4 1.862(4) .
Mn2 O5 1.887(4) .
Mn2 O7 2.257(4) .
Mn2 O7 2.000(4) 2_776
Mn2 O8 1.917(4) .
Cl1 C4 1.750(8) .
Cl2 C16 1.737(7) .
O1 C1 1.313(7) .
O2 C7 1.417(8) .
O3 C9 1.236(7) .
O4 Mn1 2.219(4) 2_776
O4 C11 1.418(7) .
O5 C13 1.331(8) .
O6 H6 0.859(9) .
O6 C18 1.407(8) .
O7 Mn2 2.000(4) 2_776
O7 C19 1.451(7) .
O8 C20 1.409(6) .
C1 C2 1.378(8) .
C1 C6 1.424(9) .
C2 C3 1.385(10) .
C3 H3 0.9300 .
C3 C4 1.385(9) .
C4 C5 1.367(9) .
C5 H5 0.9300 .
C5 C6 1.377(9) .
C6 C7 1.528(8) .
C7 H7 0.9800 .
C7 C10 1.562(8) 2_776
C8 H8A 0.9600 .
C8 H8B 0.9600 .
C8 H8C 0.9600 .
C8 C9 1.487(8) .
C9 C10 1.500(8) .
C10 C7 1.562(8) 2_776
C10 H10 0.9800 .
C10 C11 1.529(8) .
C11 H11 0.9800 .
C11 C12 1.520(8) .
C12 C13 1.413(9) .
C12 C17 1.390(9) .
C13 C14 1.408(9) .
C14 C15 1.374(10) .
C15 H15 0.9300 .
C15 C16 1.367(10) .
C16 C17 1.359(9) .
C17 H17 0.9300 .
C18 H18A 0.9600 .
C18 H18B 0.9600 .
C18 H18C 0.9600 .
C19 H19A 0.9600 .
C19 H19B 0.9600 .
C19 H19C 0.9600 .
C20 H20A 0.9600 .
C20 H20B 0.9600 .
C20 H20C 0.9600 .

loop_
_geom_torsion_atom_site_label_1
_geom_torsion_atom_site_label_2
_geom_torsion_atom_site_label_3
_geom_torsion_atom_site_label_4
_geom_torsion
_geom_torsion_site_symmetry_1
_geom_torsion_site_symmetry_2
_geom_torsion_site_symmetry_3
_geom_torsion_site_symmetry_4
Br1 C2 C3 C4 176.4(5) . . . .
Br2 C14 C15 C16 179.7(5) . . . .
Mn1 Mn2 O4 Mn1 84.95(19) . . . 2_776
Mn1 Mn2 O4 C11 130.2(5) 2_776 . . .
Mn1 Mn2 O4 C11 -144.8(4) . . . .
Mn1 Mn2 O5 C13 162.9(5) . . . .
Mn1 Mn2 O5 C13 29.7(6) 2_776 . . .
Mn1 O1 C1 C2 -175.4(5) . . . .
Mn1 O1 C1 C6 5.1(9) . . . .
Mn1 O2 C7 C6 -57.1(6) . . . .
Mn1 O2 C7 C10 70.9(5) . . . 2_776
Mn1 O4 C11 C10 46.3(6) 2_776 . . .
Mn1 O4 C11 C12 176.1(4) 2_776 . . .
Mn2 Mn1 O1 C1 157.3(4) . . . .
Mn2 Mn1 O1 C1 70.4(6) 2_776 . . .
Mn2 Mn1 O2 C7 -132.1(4) . . . .
Mn2 Mn1 O2 C7 -82.0(4) 2_776 . . .
Mn2 O3 C9 C8 170.6(4) . . . .
Mn2 O3 C9 C10 -7.8(9) . . . .
Mn2 O4 C11 C10 -74.7(5) . . . .
Mn2 O4 C11 C12 55.1(6) . . . .
Mn2 O5 C13 C12 -8.5(9) . . . .
Mn2 O5 C13 C14 170.9(5) . . . .
Cl1 C4 C5 C6 178.6(6) . . . .
Cl2 C16 C17 C12 -179.3(5) . . . .
O1 Mn1 O2 C7 51.7(4) . . . .
O1 C1 C2 Br1 2.7(8) . . . .
O1 C1 C2 C3 179.5(7) . . . .
O1 C1 C6 C5 -179.4(6) . . . .
O1 C1 C6 C7 -0.1(10) . . . .
O2 Mn1 O1 C1 -25.9(5) . . . .
O3 Mn2 O4 Mn1 -90.85(18) . . . 2_776
O3 Mn2 O4 C11 39.4(4) . . . .
O3 Mn2 O5 C13 -60.1(5) . . . .
O3 C9 C10 C7 107.4(7) . . . 2_776
O3 C9 C10 C11 -19.8(9) . . . .
O4 Mn1 O1 C1 65.5(5) 2_776 . . .
O4 Mn1 O2 C7 -46.2(4) 2_776 . . .
O4 Mn2 O5 C13 28.1(5) . . . .
O4 C11 C12 C13 -25.7(8) . . . .
O4 C11 C12 C17 154.4(5) . . . .
O5 Mn2 O4 Mn1 178.39(18) . . . 2_776
O5 Mn2 O4 C11 -51.4(4) . . . .
O5 C13 C14 Br2 -0.6(9) . . . .
O5 C13 C14 C15 179.5(6) . . . .
O6 Mn1 O1 C1 -119.4(5) . . . .
O6 Mn1 O2 C7 150.0(4) . . . .
O7 Mn1 O2 C7 -120.8(4) . . . .
O7 Mn2 O4 Mn1 0.36(17) 2_776 . . 2_776
O7 Mn2 O4 Mn1 79.96(17) . . . 2_776
O7 Mn2 O4 C11 -149.8(4) . . . .
O7 Mn2 O4 C11 130.6(4) 2_776 . . .
O7 Mn2 O5 C13 122.8(5) . . . .
O8 Mn1 O1 C1 155.9(5) . . . .
O8 Mn2 O5 C13 -160.5(5) . . . .
C1 C2 C3 C4 -0.4(11) . . . .
C1 C6 C7 O2 26.4(9) . . . .
C1 C6 C7 C10 -100.3(7) . . . 2_776
C2 C1 C6 C5 1.0(9) . . . .
C2 C1 C6 C7 -179.7(6) . . . .
C2 C3 C4 Cl1 -178.5(5) . . . .
C2 C3 C4 C5 1.7(11) . . . .
C3 C4 C5 C6 -1.6(11) . . . .
C4 C5 C6 C1 0.2(10) . . . .
C4 C5 C6 C7 -179.1(6) . . . .
C5 C6 C7 O2 -154.3(6) . . . .
C5 C6 C7 C10 79.0(7) . . . 2_776
C6 C1 C2 Br1 -177.7(5) . . . .
C6 C1 C2 C3 -0.9(10) . . . .
C7 C10 C11 O4 -62.2(7) 2_776 . . .
C7 C10 C11 C12 167.7(6) 2_776 . . .
C8 C9 C10 C7 -71.0(7) . . . 2_776
C8 C9 C10 C11 161.8(6) . . . .
C9 C10 C11 O4 61.9(7) . . . .
C9 C10 C11 C12 -68.2(7) . . . .
C10 C11 C12 C13 103.2(7) . . . .
C10 C11 C12 C17 -76.6(7) . . . .
C11 C12 C13 O5 1.8(10) . . . .
C11 C12 C13 C14 -177.6(6) . . . .
C11 C12 C17 C16 177.8(6) . . . .
C12 C13 C14 Br2 178.9(5) . . . .
C12 C13 C14 C15 -1.1(10) . . . .
C13 C12 C17 C16 -2.0(10) . . . .
C13 C14 C15 C16 -0.4(11) . . . .
C14 C15 C16 Cl2 -179.5(5) . . . .
C14 C15 C16 C17 0.7(10) . . . .
C15 C16 C17 C12 0.5(10) . . . .
C17 C12 C13 O5 -178.4(6) . . . .
C17 C12 C13 C14 2.2(9) . . . .
